data_4516954
loop_
_publ_author_name
'Zhang, Zhiguo'
'Gao, Xiaolong'
'Yu, Haifeng'
'Bi, Jingjing'
'Zhang, Guisheng'

_publ_section_title
;
 Tandem Oxidative \a-Hydroxylation/\b-Acetalization Reaction of
 \b-Ketoamides and Its Applications.
;
_journal_issue 11
_journal_name_full 'ACS omega'
_journal_page_first 7746
_journal_page_last 7754
_journal_paper_doi 10.1021/acsomega.7b01526
_journal_volume 2
_journal_year 2017
_chemical_formula_moiety 'C12 H16 Cl N O4'
_chemical_formula_sum 'C12 H16 Cl N O4'
_chemical_formula_weight 273.71
_space_group_crystal_system monoclinic
_space_group_IT_number 14
_space_group_name_Hall '-P 2ybc'
_space_group_name_H-M_alt 'P 1 21/c 1'
_atom_sites_solution_hydrogens mixed
_atom_sites_solution_primary direct
_audit_creation_date 2016-09-13
_audit_creation_method
;
Olex2 1.2
(compiled 2016.09.09 svn.r3337 for OlexSys, GUI svn.r5227)
;
_cell_angle_alpha 90
_cell_angle_beta 94.208(4)
_cell_angle_gamma 90
_cell_formula_units_Z 4
_cell_length_a 13.0910(5)
_cell_length_b 12.8548(7)
_cell_length_c 8.1538(5)
_cell_measurement_reflns_used 1760
_cell_measurement_temperature 293(2)
_cell_measurement_theta_max 70.6480
_cell_measurement_theta_min 4.8090
_cell_volume 1368.44(12)
_computing_cell_refinement
;
CrysAlisPro, Agilent Technologies,
Version 1.171.37.35 (release 13-08-2014 CrysAlis171 .NET)
(compiled Aug 13 2014,18:06:01)
;
_computing_data_collection
;
CrysAlisPro, Agilent Technologies,
Version 1.171.37.35 (release 13-08-2014 CrysAlis171 .NET)
(compiled Aug 13 2014,18:06:01)
;
_computing_data_reduction
;
CrysAlisPro, Agilent Technologies,
Version 1.171.37.35 (release 13-08-2014 CrysAlis171 .NET)
(compiled Aug 13 2014,18:06:01)
;
_computing_molecular_graphics 'Olex2 (Dolomanov et al., 2009)'
_computing_publication_material 'Olex2 (Dolomanov et al., 2009)'
_computing_structure_refinement 'ShelXL (Sheldrick, 2015)'
_computing_structure_solution 'ShelXS (Sheldrick, 2008)'
_diffrn_ambient_temperature 293(2)
_diffrn_detector 'CCD plate'
_diffrn_detector_area_resol_mean 16.2312
_diffrn_detector_type Eos
_diffrn_measured_fraction_theta_full 0.999
_diffrn_measured_fraction_theta_max 0.999
_diffrn_measurement_details
;
#__ type_ start__ end____ width___ exp.time_
  1 omega  -11.00   32.00   1.0000    1.0000
omega____ theta____ kappa____ phi______ frames
    -      -33.5000   37.0000   60.0000 43

#__ type_ start__ end____ width___ exp.time_
  2 omega   -3.00   31.00   1.0000    1.0000
omega____ theta____ kappa____ phi______ frames
    -      -33.5000   57.0000  -60.0000 34

#__ type_ start__ end____ width___ exp.time_
  3 omega  -42.00  -11.00   1.0000    1.0000
omega____ theta____ kappa____ phi______ frames
    -      -33.5000   37.0000  -30.0000 31

#__ type_ start__ end____ width___ exp.time_
  4 omega  -50.00  -25.00   1.0000    1.0000
omega____ theta____ kappa____ phi______ frames
    -      -33.5000   57.0000  -60.0000 25

#__ type_ start__ end____ width___ exp.time_
  5 omega   16.00   72.00   1.0000    1.0000
omega____ theta____ kappa____ phi______ frames
    -       36.4734   37.0000  -90.0000 56

#__ type_ start__ end____ width___ exp.time_
  6 omega   62.00  105.00   1.0000    1.0000
omega____ theta____ kappa____ phi______ frames
    -       36.4734   57.0000  -90.0000 43

#__ type_ start__ end____ width___ exp.time_
  7 omega   38.00   94.00   1.0000    3.0000
omega____ theta____ kappa____ phi______ frames
    -      108.0000  -45.0000    0.0000 56

#__ type_ start__ end____ width___ exp.time_
  8 omega   74.00   99.00   1.0000    3.0000
omega____ theta____ kappa____ phi______ frames
    -      108.0000  -45.0000  -60.0000 25

#__ type_ start__ end____ width___ exp.time_
  9 omega   68.00  108.00   1.0000    3.0000
omega____ theta____ kappa____ phi______ frames
    -      108.0000  -94.0000 -150.0000 40

#__ type_ start__ end____ width___ exp.time_
 10 omega   70.00   99.00   1.0000    3.0000
omega____ theta____ kappa____ phi______ frames
    -      108.0000  -45.0000 -180.0000 29

#__ type_ start__ end____ width___ exp.time_
 11 omega   48.00   95.00   1.0000    3.0000
omega____ theta____ kappa____ phi______ frames
    -      108.0000  -45.0000 -120.0000 47

#__ type_ start__ end____ width___ exp.time_
 12 omega   83.00  158.00   1.0000    3.0000
omega____ theta____ kappa____ phi______ frames
    -      108.0000   15.0000  -30.0000 75

#__ type_ start__ end____ width___ exp.time_
 13 omega   77.00  108.00   1.0000    3.0000
omega____ theta____ kappa____ phi______ frames
    -      108.0000  -94.0000   90.0000 31

#__ type_ start__ end____ width___ exp.time_
 14 omega   48.00   80.00   1.0000    3.0000
omega____ theta____ kappa____ phi______ frames
    -      108.0000  -30.0000   30.0000 32

#__ type_ start__ end____ width___ exp.time_
 15 omega   41.00   83.00   1.0000    3.0000
omega____ theta____ kappa____ phi______ frames
    -      108.0000  -30.0000  -60.0000 42

#__ type_ start__ end____ width___ exp.time_
 16 omega   44.00  109.00   1.0000    3.0000
omega____ theta____ kappa____ phi______ frames
    -      108.0000  -94.0000    0.0000 65

#__ type_ start__ end____ width___ exp.time_
 17 omega   38.00   64.00   1.0000    3.0000
omega____ theta____ kappa____ phi______ frames
    -      108.0000  -45.0000  -60.0000 26

#__ type_ start__ end____ width___ exp.time_
 18 omega   25.00   56.00   1.0000    1.0000
omega____ theta____ kappa____ phi______ frames
    -       36.4734  -77.0000 -120.0000 31

#__ type_ start__ end____ width___ exp.time_
 19 omega  -33.00   -7.00   1.0000    1.0000
omega____ theta____ kappa____ phi______ frames
    -       36.4734  -77.0000 -120.0000 26

#__ type_ start__ end____ width___ exp.time_
 20 omega   40.00  100.00   1.0000    3.0000
omega____ theta____ kappa____ phi______ frames
    -      108.0000  -77.0000  120.0000 60

#__ type_ start__ end____ width___ exp.time_
 21 omega  -32.00   62.00   1.0000    1.0000
omega____ theta____ kappa____ phi______ frames
    -       36.4734  -77.0000  150.0000 94

#__ type_ start__ end____ width___ exp.time_
 22 omega -104.00  -77.00   1.0000    1.0000
omega____ theta____ kappa____ phi______ frames
    -      -33.5000  178.0000  -60.0000 27
;
_diffrn_measurement_device 'four-circle diffractometer'
_diffrn_measurement_device_type 'Xcalibur, Eos, Gemini'
_diffrn_measurement_method '\w scans'
_diffrn_orient_matrix_UB_11 0.0262033000
_diffrn_orient_matrix_UB_12 -0.1123313000
_diffrn_orient_matrix_UB_13 0.0537197000
_diffrn_orient_matrix_UB_21 -0.1050712000
_diffrn_orient_matrix_UB_22 -0.0367789000
_diffrn_orient_matrix_UB_23 -0.0758472000
_diffrn_orient_matrix_UB_31 0.0468606000
_diffrn_orient_matrix_UB_32 -0.0197099000
_diffrn_orient_matrix_UB_33 -0.1651777000
_diffrn_radiation_monochromator graphite
_diffrn_radiation_probe x-ray
_diffrn_radiation_type CuK\a
_diffrn_radiation_wavelength 1.54184
_diffrn_reflns_av_R_equivalents 0.0236
_diffrn_reflns_av_unetI/netI 0.0299
_diffrn_reflns_Laue_measured_fraction_full 0.999
_diffrn_reflns_Laue_measured_fraction_max 0.999
_diffrn_reflns_limit_h_max 15
_diffrn_reflns_limit_h_min -15
_diffrn_reflns_limit_k_max 12
_diffrn_reflns_limit_k_min -15
_diffrn_reflns_limit_l_max 5
_diffrn_reflns_limit_l_min -9
_diffrn_reflns_number 5250
_diffrn_reflns_point_group_measured_fraction_full 0.999
_diffrn_reflns_point_group_measured_fraction_max 0.999
_diffrn_reflns_theta_full 67.031
_diffrn_reflns_theta_max 67.031
_diffrn_reflns_theta_min 4.828
_diffrn_source 'Enhance (Cu) X-ray Source'
_exptl_absorpt_coefficient_mu 2.548
_exptl_absorpt_correction_T_max 1.00000
_exptl_absorpt_correction_T_min 0.71300
_exptl_absorpt_correction_type multi-scan
_exptl_absorpt_process_details
;
CrysAlisPro, Agilent Technologies,
Version 1.171.37.35 (release 13-08-2014 CrysAlis171 .NET)
(compiled Aug 13 2014,18:06:01)
Empirical absorption correction using spherical harmonics,
 implemented in SCALE3 ABSPACK scaling algorithm.
;
_exptl_crystal_colour colourless
_exptl_crystal_colour_primary colourless
_exptl_crystal_density_diffrn 1.329
_exptl_crystal_description plate
_exptl_crystal_F_000 576
_exptl_crystal_size_max 0.25
_exptl_crystal_size_mid 0.16
_exptl_crystal_size_min 0.08
_refine_diff_density_max 0.188
_refine_diff_density_min -0.280
_refine_diff_density_rms 0.047
_refine_ls_extinction_method none
_refine_ls_goodness_of_fit_ref 1.043
_refine_ls_hydrogen_treatment mixed
_refine_ls_matrix_type full
_refine_ls_number_parameters 174
_refine_ls_number_reflns 2433
_refine_ls_number_restraints 0
_refine_ls_restrained_S_all 1.043
_refine_ls_R_factor_all 0.0606
_refine_ls_R_factor_gt 0.0509
_refine_ls_shift/su_max 0.001
_refine_ls_shift/su_mean 0.000
_refine_ls_structure_factor_coef Fsqd
_refine_ls_weighting_details 'w=1/[\s^2^(Fo^2^)+(0.0900P)^2^+0.1992P] where P=(Fo^2^+2Fc^2^)/3'
_refine_ls_weighting_scheme calc
_refine_ls_wR_factor_gt 0.1413
_refine_ls_wR_factor_ref 0.1532
_reflns_Friedel_coverage 0.000
_reflns_number_gt 1972
_reflns_number_total 2433
_reflns_threshold_expression 'I > 2\s(I)'
_cod_data_source_file ao7b01526_si_002.cif
_cod_data_source_block 201609123
_cod_database_code 4516954
_chemical_oxdiff_formula C43H53O2N4
_shelx_space_group_comment
;
The symmetry employed for this shelxl refinement is uniquely defined
by the following loop, which should always be used as a source of
symmetry information in preference to the above space-group names.
They are only intended as comments.
;
_reflns_odcompleteness_completeness 99.88
_reflns_odcompleteness_iscentric 1
_reflns_odcompleteness_theta 66.97
_olex2_refinement_description
;
1. Fixed Uiso
 At 1.2 times of:
  All C(H) groups
 At 1.5 times of:
  All C(H,H,H) groups
2.a Ternary CH refined with riding coordinates:
 C2(H2)
2.b Aromatic/amide H refined with riding coordinates:
 C8(H8), C9(H9), C11(H11), C12(H12)
2.c Idealised Me refined as rotating group:
 C4(H4A,H4B,H4C), C5(H5A,H5B,H5C), C6(H6A,H6B,H6C)
;
_shelx_shelxl_version_number 2014/7
_olex2_submission_special_instructions 'No special instructions were received'

loop_
_space_group_symop_operation_xyz
'x, y, z'
'-x, y+1/2, -z+1/2'
'-x, -y, -z'
'x, -y-1/2, z-1/2'

loop_
_atom_site_label
_atom_site_type_symbol
_atom_site_fract_x
_atom_site_fract_y
_atom_site_fract_z
_atom_site_U_iso_or_equiv
_atom_site_adp_type
_atom_site_occupancy
_atom_site_site_symmetry_order
_atom_site_calc_flag
_atom_site_refinement_flags_posn
C1 C 0.49253(16) 0.30886(17) 0.2043(3) 0.0449(5) Uani 1 1 d .
C2 C 0.39552(16) 0.34442(16) 0.1043(2) 0.0421(5) Uani 1 1 d .
H2 H 0.3629 0.2832 0.0516 0.051 Uiso 1 1 calc R
C3 C 0.31838(17) 0.39464(18) 0.2168(3) 0.0478(5) Uani 1 1 d .
C4 C 0.3655(2) 0.4808(2) 0.3229(4) 0.0705(7) Uani 1 1 d .
H4A H 0.4195 0.4529 0.3960 0.106 Uiso 1 1 calc GR
H4B H 0.3140 0.5112 0.3861 0.106 Uiso 1 1 calc GR
H4C H 0.3928 0.5330 0.2544 0.106 Uiso 1 1 calc GR
C5 C 0.2236(2) 0.2367(2) 0.2577(4) 0.0679(7) Uani 1 1 d .
H5A H 0.1695 0.2639 0.1839 0.102 Uiso 1 1 calc GR
H5B H 0.1947 0.1980 0.3436 0.102 Uiso 1 1 calc GR
H5C H 0.2665 0.1919 0.1982 0.102 Uiso 1 1 calc GR
C6 C 0.1548(3) 0.4811(3) 0.1753(5) 0.0908(11) Uani 1 1 d .
H6A H 0.0942 0.4756 0.1020 0.136 Uiso 1 1 calc GR
H6B H 0.1720 0.5532 0.1917 0.136 Uiso 1 1 calc GR
H6C H 0.1426 0.4499 0.2789 0.136 Uiso 1 1 calc GR
C7 C 0.67328(16) 0.36143(17) 0.2756(3) 0.0440(5) Uani 1 1 d .
C8 C 0.6999(2) 0.2845(2) 0.3898(3) 0.0615(6) Uani 1 1 d .
H8 H 0.6515 0.2357 0.4172 0.074 Uiso 1 1 calc R
C9 C 0.7986(2) 0.2805(2) 0.4631(4) 0.0660(7) Uani 1 1 d .
H9 H 0.8166 0.2289 0.5398 0.079 Uiso 1 1 calc R
C10 C 0.86957(19) 0.3519(2) 0.4231(3) 0.0582(6) Uani 1 1 d .
C11 C 0.84458(19) 0.4294(2) 0.3111(3) 0.0590(6) Uani 1 1 d .
H11 H 0.8933 0.4784 0.2855 0.071 Uiso 1 1 calc R
C12 C 0.74680(18) 0.43379(18) 0.2374(3) 0.0510(5) Uani 1 1 d .
H12 H 0.7296 0.4858 0.1611 0.061 Uiso 1 1 calc R
Cl1 Cl 0.99363(5) 0.34428(8) 0.51718(12) 0.0903(3) Uani 1 1 d .
N1 N 0.57466(14) 0.37153(14) 0.1948(2) 0.0447(4) Uani 1 1 d .
H1 H 0.5670(17) 0.4215(19) 0.127(3) 0.039(6) Uiso 1 1 d .
O1 O 0.49417(13) 0.22843(14) 0.2850(2) 0.0631(5) Uani 1 1 d .
O2 O 0.41773(12) 0.41557(11) -0.01983(19) 0.0450(4) Uani 1 1 d .
H2A H 0.435(2) 0.382(3) -0.094(4) 0.065(9) Uiso 1 1 d .
O3 O 0.28300(13) 0.32024(14) 0.32752(19) 0.0543(4) Uani 1 1 d .
O4 O 0.23775(13) 0.42860(15) 0.1053(2) 0.0599(5) Uani 1 1 d .

loop_
_atom_site_aniso_label
_atom_site_aniso_U_11
_atom_site_aniso_U_22
_atom_site_aniso_U_33
_atom_site_aniso_U_23
_atom_site_aniso_U_13
_atom_site_aniso_U_12
C1 0.0435(11) 0.0432(11) 0.0482(11) 0.0015(9) 0.0034(9) 0.0014(9)
C2 0.0434(11) 0.0392(10) 0.0433(10) -0.0007(8) 0.0009(8) -0.0034(8)
C3 0.0451(11) 0.0494(11) 0.0489(11) 0.0030(9) 0.0035(9) 0.0008(9)
C4 0.0723(17) 0.0654(16) 0.0752(17) -0.0227(14) 0.0158(14) -0.0050(13)
C5 0.0575(14) 0.0741(17) 0.0710(16) 0.0163(13) -0.0028(12) -0.0192(13)
C6 0.0708(19) 0.109(3) 0.096(2) 0.023(2) 0.0257(18) 0.0402(19)
C7 0.0414(10) 0.0474(11) 0.0428(10) 0.0001(8) 0.0012(8) 0.0020(9)
C8 0.0493(13) 0.0638(15) 0.0704(15) 0.0214(12) -0.0027(11) -0.0035(11)
C9 0.0571(14) 0.0708(16) 0.0682(15) 0.0258(13) -0.0086(12) 0.0057(12)
C10 0.0421(12) 0.0686(15) 0.0623(14) 0.0030(11) -0.0071(10) 0.0045(11)
C11 0.0481(12) 0.0596(14) 0.0681(14) 0.0059(12) -0.0042(11) -0.0082(11)
C12 0.0522(12) 0.0469(12) 0.0529(11) 0.0073(9) -0.0043(10) -0.0032(9)
Cl1 0.0506(4) 0.1081(7) 0.1076(6) 0.0234(5) -0.0251(4) -0.0008(4)
N1 0.0447(10) 0.0412(9) 0.0476(9) 0.0082(8) -0.0017(7) 0.0004(7)
O1 0.0506(9) 0.0550(10) 0.0827(12) 0.0258(9) -0.0007(8) -0.0028(7)
O2 0.0480(8) 0.0425(8) 0.0443(8) 0.0017(6) 0.0030(6) 0.0018(6)
O3 0.0496(9) 0.0671(10) 0.0460(8) 0.0073(7) 0.0015(7) -0.0052(7)
O4 0.0514(9) 0.0711(11) 0.0579(9) 0.0136(8) 0.0088(7) 0.0178(8)

loop_
_atom_type_symbol
_atom_type_description
_atom_type_scat_dispersion_real
_atom_type_scat_dispersion_imag
_atom_type_scat_source
C C 0.0181 0.0091 'International Tables Vol C Tables 4.2.6.8 and 6.1.1.4'
H H 0.0000 0.0000 'International Tables Vol C Tables 4.2.6.8 and 6.1.1.4'
Cl Cl 0.3639 0.7018 'International Tables Vol C Tables 4.2.6.8 and 6.1.1.4'
N N 0.0311 0.0180 'International Tables Vol C Tables 4.2.6.8 and 6.1.1.4'
O O 0.0492 0.0322 'International Tables Vol C Tables 4.2.6.8 and 6.1.1.4'

loop_
_geom_angle_atom_site_label_1
_geom_angle_atom_site_label_2
_geom_angle_atom_site_label_3
_geom_angle
N1 C1 C2 115.15(18)
O1 C1 C2 121.3(2)
O1 C1 N1 123.5(2)
C1 C2 H2 108.2
C1 C2 C3 111.13(17)
C3 C2 H2 108.2
O2 C2 C1 111.71(17)
O2 C2 H2 108.2
O2 C2 C3 109.35(17)
C4 C3 C2 112.82(19)
O3 C3 C2 110.66(18)
O3 C3 C4 105.6(2)
O4 C3 C2 103.68(17)
O4 C3 C4 113.4(2)
O4 C3 O3 110.83(18)
C3 C4 H4A 109.5
C3 C4 H4B 109.5
C3 C4 H4C 109.5
H4A C4 H4B 109.5
H4A C4 H4C 109.5
H4B C4 H4C 109.5
H5A C5 H5B 109.5
H5A C5 H5C 109.5
H5B C5 H5C 109.5
O3 C5 H5A 109.5
O3 C5 H5B 109.5
O3 C5 H5C 109.5
H6A C6 H6B 109.5
H6A C6 H6C 109.5
H6B C6 H6C 109.5
O4 C6 H6A 109.5
O4 C6 H6B 109.5
O4 C6 H6C 109.5
C8 C7 C12 119.0(2)
C8 C7 N1 123.7(2)
C12 C7 N1 117.30(19)
C7 C8 H8 120.1
C9 C8 C7 119.8(2)
C9 C8 H8 120.1
C8 C9 H9 119.9
C10 C9 C8 120.2(2)
C10 C9 H9 119.9
C9 C10 C11 121.0(2)
C9 C10 Cl1 119.0(2)
C11 C10 Cl1 120.0(2)
C10 C11 H11 120.4
C10 C11 C12 119.2(2)
C12 C11 H11 120.4
C7 C12 H12 119.6
C11 C12 C7 120.8(2)
C11 C12 H12 119.6
C1 N1 C7 128.55(19)
C1 N1 H1 115.7(16)
C7 N1 H1 115.7(16)
C2 O2 H2A 107(2)
C3 O3 C5 116.73(18)
C3 O4 C6 116.3(2)

loop_
_geom_bond_atom_site_label_1
_geom_bond_atom_site_label_2
_geom_bond_distance
C1 C2 1.528(3)
C1 N1 1.350(3)
C1 O1 1.225(3)
C2 H2 0.9800
C2 C3 1.553(3)
C2 O2 1.411(2)
C3 C4 1.509(4)
C3 O3 1.416(3)
C3 O4 1.411(3)
C4 H4A 0.9600
C4 H4B 0.9600
C4 H4C 0.9600
C5 H5A 0.9600
C5 H5B 0.9600
C5 H5C 0.9600
C5 O3 1.420(3)
C6 H6A 0.9600
C6 H6B 0.9600
C6 H6C 0.9600
C6 O4 1.432(3)
C7 C8 1.386(3)
C7 C12 1.390(3)
C7 N1 1.412(3)
C8 H8 0.9300
C8 C9 1.385(4)
C9 H9 0.9300
C9 C10 1.363(4)
C10 C11 1.375(4)
C10 Cl1 1.747(2)
C11 H11 0.9300
C11 C12 1.375(3)
C12 H12 0.9300
N1 H1 0.85(3)
O2 H2A 0.79(3)

loop_
_geom_hbond_atom_site_label_D
_geom_hbond_atom_site_label_H
_geom_hbond_atom_site_label_A
_geom_hbond_distance_DH
_geom_hbond_distance_HA
_geom_hbond_distance_DA
_geom_hbond_angle_DHA
_geom_hbond_site_symmetry_A
C8 H8 O1 0.93 2.26 2.857(3) 121.8 .
N1 H1 O2 0.85(3) 2.28(3) 3.091(2) 159(2) 3_665
O2 H2A O1 0.79(3) 1.93(3) 2.682(2) 161(3) 4_565

loop_
_geom_torsion_atom_site_label_1
_geom_torsion_atom_site_label_2
_geom_torsion_atom_site_label_3
_geom_torsion_atom_site_label_4
_geom_torsion
C1 C2 C3 C4 53.2(3)
C1 C2 C3 O3 -64.8(2)
C1 C2 C3 O4 176.31(18)
C2 C1 N1 C7 178.09(19)
C2 C3 O3 C5 -65.3(3)
C2 C3 O4 C6 -178.7(2)
C4 C3 O3 C5 172.3(2)
C4 C3 O4 C6 -56.0(3)
C7 C8 C9 C10 0.0(4)
C8 C7 C12 C11 0.1(4)
C8 C7 N1 C1 -3.9(4)
C8 C9 C10 C11 0.6(5)
C8 C9 C10 Cl1 -179.7(2)
C9 C10 C11 C12 -0.8(4)
C10 C11 C12 C7 0.4(4)
C12 C7 C8 C9 -0.3(4)
C12 C7 N1 C1 176.4(2)
Cl1 C10 C11 C12 179.5(2)
N1 C1 C2 C3 -102.8(2)
N1 C1 C2 O2 19.6(3)
N1 C7 C8 C9 180.0(2)
N1 C7 C12 C11 179.8(2)
O1 C1 C2 C3 77.9(3)
O1 C1 C2 O2 -159.7(2)
O1 C1 N1 C7 -2.7(4)
O2 C2 C3 C4 -70.6(2)
O2 C2 C3 O3 171.41(16)
O2 C2 C3 O4 52.5(2)
O3 C3 O4 C6 62.6(3)
O4 C3 O3 C5 49.1(3)
